data_7232559
loop_
_publ_author_name
'Haddow, Mairi F.'
'Newland, Robert J.'
'Tegner, Bengt E.'
'Mansell, Stephen M.'

_publ_section_title
;
 Reversible temperature-induced polymorphic phase transitions of [Y(OAr)3]
 and [Ce(OAr)3] (Ar = 2,6-tBu2-4-MeC6H2): interconversions between
 pyramidal and planar geometries
;
_journal_issue 18
_journal_name_full CrystEngComm
_journal_page_first 2884
_journal_paper_doi 10.1039/C9CE00184K
_journal_volume 21
_journal_year 2019
_chemical_formula_moiety 'C45 H69 O3 Y'
_chemical_formula_sum 'C45 H69 O3 Y'
_chemical_formula_weight 746.91
_space_group_crystal_system triclinic
_space_group_IT_number 2
_space_group_name_Hall '-P 1'
_space_group_name_H-M_alt 'P -1'
_symmetry_space_group_name_Hall '-P 1'
_symmetry_space_group_name_H-M 'P -1'
_atom_sites_solution_hydrogens geom
_atom_sites_solution_primary direct
_audit_creation_date 2018-06-20
_audit_creation_method
;
Olex2 1.2
(compiled 2017.03.28 svn.r3405 for OlexSys, GUI svn.r5337)
;
_audit_update_record
;
2018-10-25 deposited with the CCDC.    2019-04-01 downloaded from the CCDC.
;
_cell_angle_alpha 92.271(3)
_cell_angle_beta 91.056(3)
_cell_angle_gamma 98.699(3)
_cell_formula_units_Z 4
_cell_length_a 9.7054(5)
_cell_length_b 25.1144(12)
_cell_length_c 17.7491(9)
_cell_measurement_reflns_used 9877
_cell_measurement_temperature 140(2)
_cell_measurement_theta_max 26.27
_cell_measurement_theta_min 2.30
_cell_volume 4271.8(4)
_computing_molecular_graphics 'Olex2 (Dolomanov et al., 2009)'
_computing_publication_material 'Olex2 (Dolomanov et al., 2009)'
_computing_structure_refinement 'ShelXL (Sheldrick, 2015)'
_computing_structure_solution 'ShelXS (Sheldrick, 2008)'
_diffrn_ambient_temperature 140(2)
_diffrn_measured_fraction_theta_full 0.996
_diffrn_measured_fraction_theta_max 0.975
_diffrn_measurement_device_type 'Bruker APEX-II CCD'
_diffrn_measurement_method '\f and \w scans'
_diffrn_radiation_type MoK\a
_diffrn_radiation_wavelength 0.71073
_diffrn_reflns_av_R_equivalents 0.0651
_diffrn_reflns_av_unetI/netI 0.0858
_diffrn_reflns_Laue_measured_fraction_full 0.996
_diffrn_reflns_Laue_measured_fraction_max 0.975
_diffrn_reflns_limit_h_max 13
_diffrn_reflns_limit_h_min -13
_diffrn_reflns_limit_k_max 35
_diffrn_reflns_limit_k_min -29
_diffrn_reflns_limit_l_max 25
_diffrn_reflns_limit_l_min -24
_diffrn_reflns_number 90811
_diffrn_reflns_point_group_measured_fraction_full 0.996
_diffrn_reflns_point_group_measured_fraction_max 0.975
_diffrn_reflns_theta_full 25.242
_diffrn_reflns_theta_max 30.270
_diffrn_reflns_theta_min 1.963
_exptl_absorpt_coefficient_mu 1.401
_exptl_absorpt_correction_T_max 0.7460
_exptl_absorpt_correction_T_min 0.6741
_exptl_absorpt_correction_type multi-scan
_exptl_absorpt_process_details
'SADABS-2014/5 (Bruker,2014/5) was used for absorption correction. wR2(int) was 0.0646 before and 0.0482 after correction. The Ratio of minimum to maximum transmission is 0.9036. The \l/2 correction factor is 0.00150.'
_exptl_crystal_colour colourless
_exptl_crystal_density_diffrn 1.161
_exptl_crystal_description block
_exptl_crystal_F_000 1608
_exptl_crystal_size_max 0.60
_exptl_crystal_size_mid 0.50
_exptl_crystal_size_min 0.40
_refine_diff_density_max 1.159
_refine_diff_density_min -0.893
_refine_diff_density_rms 0.072
_refine_ls_extinction_method none
_refine_ls_goodness_of_fit_ref 1.032
_refine_ls_hydrogen_treatment constr
_refine_ls_matrix_type full
_refine_ls_number_parameters 925
_refine_ls_number_reflns 24901
_refine_ls_number_restraints 0
_refine_ls_restrained_S_all 1.032
_refine_ls_R_factor_all 0.1123
_refine_ls_R_factor_gt 0.0510
_refine_ls_shift/su_max 0.001
_refine_ls_shift/su_mean 0.000
_refine_ls_structure_factor_coef Fsqd
_refine_ls_weighting_details 'w=1/[\s^2^(Fo^2^)+(0.0548P)^2^] where P=(Fo^2^+2Fc^2^)/3'
_refine_ls_weighting_scheme calc
_refine_ls_wR_factor_gt 0.1048
_refine_ls_wR_factor_ref 0.1221
_reflns_Friedel_coverage 0.000
_reflns_number_gt 15134
_reflns_number_total 24901
_reflns_threshold_expression 'I > 2\s(I)'
_cod_data_source_file c9ce00184k2.cif
_cod_data_source_block x85782_140k_0m
_cod_depositor_comments 'Adding full bibliography for 7232556--7232561.cif.'
_cod_database_code 7232559
_shelx_shelxl_version_number 2014/7
_shelx_space_group_comment
;
The symmetry employed for this shelxl refinement is uniquely defined
by the following loop, which should always be used as a source of
symmetry information in preference to the above space-group names.
They are only intended as comments.
;
_shelx_estimated_absorpt_t_max 0.604
_shelx_estimated_absorpt_t_min 0.487
_olex2_refinement_description
;
1. Fixed Uiso
 At 1.2 times of:
  All C(H) groups
 At 1.5 times of:
  All C(H,H,H) groups
2.a Aromatic/amide H refined with riding coordinates:
 C18B(H18B), C20B(H20B), C3B(H3B), C33B(H33B), C35B(H35B), C18A(H18A),
 C33A(H33A), C5A(H5A), C35A(H35A), C3A(H3A), C20A(H20A), C5B(H5B)
2.b Idealised Me refined as rotating group:
 C8B(H8BA,H8BB,H8BC), C24B(H24A,H24B,H24C), C45B(H45A,H45B,H45C), C44B(H44A,
 H44B,H44C), C26B(H26A,H26B,H26C), C15B(H15A,H15B,H15C), C43B(H43A,H43B,H43C),
 C9B(H9BA,H9BB,H9BC), C13B(H13A,H13B,H13C), C23B(H23A,H23B,H23C), C25B(H25A,
 H25B,H25C), C40B(H40A,H40B,H40C), C14B(H14A,H14B,H14C), C39B(H39A,H39B,H39C),
 C41B(H41A,H41B,H41C), C29B(H29A,H29B,H29C), C11B(H11A,H11B,H11C), C38B(H38A,
 H38B,H38C), C30B(H30A,H30B,H30C), C28B(H28A,H28B,H28C), C8A(H8AA,H8AB,H8AC),
 C24A(H24D,H24E,H24F), C44A(H44D,H44E,H44F), C15A(H15D,H15E,H15F), C10A(H10D,
 H10E,H10F), C45A(H45D,H45E,H45F), C25A(H25D,H25E,H25F), C26A(H26D,H26E,H26F),
 C14A(H14D,H14E,H14F), C9A(H9AA,H9AB,H9AC), C23A(H23D,H23E,H23F), C39A(H39D,
 H39E,H39F), C43A(H43D,H43E,H43F), C41A(H41D,H41E,H41F), C40A(H40D,H40E,H40F),
 C13A(H13D,H13E,H13F), C30A(H30D,H30E,H30F), C38A(H38D,H38E,H38F), C11A(H11D,
 H11E,H11F), C28A(H28D,H28E,H28F), C29A(H29D,H29E,H29F), C10B(H10A,H10B,H10C)
;
_olex2_submission_special_instructions 'No special instructions were received'

loop_
_space_group_symop_operation_xyz
'x, y, z'
'-x, -y, -z'

loop_
_atom_site_label
_atom_site_type_symbol
_atom_site_fract_x
_atom_site_fract_y
_atom_site_fract_z
_atom_site_U_iso_or_equiv
_atom_site_adp_type
_atom_site_occupancy
_atom_site_site_symmetry_order
_atom_site_calc_flag
_atom_site_refinement_flags_posn
Y1B Y 0.16325(2) 0.32264(2) 0.02807(2) 0.02337(6) Uani 1 1 d .
O3B O 0.23683(15) 0.37213(6) 0.11896(8) 0.0225(3) Uani 1 1 d .
O1B O 0.20412(14) 0.24540(6) 0.02968(8) 0.0213(3) Uani 1 1 d .
O2B O 0.17460(15) 0.35509(6) -0.07527(8) 0.0231(3) Uani 1 1 d .
C31B C 0.2661(2) 0.40135(8) 0.18512(12) 0.0199(5) Uani 1 1 d .
C32B C 0.1800(2) 0.44021(9) 0.20648(13) 0.0236(5) Uani 1 1 d .
C36B C 0.3793(2) 0.39266(9) 0.23176(12) 0.0223(5) Uani 1 1 d .
C2B C 0.0875(2) 0.16548(8) 0.08399(12) 0.0197(5) Uani 1 1 d .
C17B C 0.0153(2) 0.34453(8) -0.18139(12) 0.0183(4) Uani 1 1 d .
C16B C 0.1484(2) 0.36407(8) -0.14886(12) 0.0189(5) Uani 1 1 d .
C42B C 0.4790(2) 0.35336(9) 0.20720(13) 0.0256(5) Uani 1 1 d .
C12B C 0.4229(2) 0.19181(9) -0.03328(12) 0.0234(5) Uani 1 1 d .
C6B C 0.3042(2) 0.16416(8) 0.01416(12) 0.0194(5) Uani 1 1 d .
C21B C 0.2535(2) 0.39272(8) -0.19172(12) 0.0209(5) Uani 1 1 d .
C1B C 0.1981(2) 0.19226(8) 0.04301(11) 0.0183(4) Uani 1 1 d .
C8B C -0.0369(2) 0.25011(9) 0.11122(13) 0.0267(5) Uani 1 1 d .
H8BA H 0.0466 0.2697 0.1345 0.040 Uiso 1 1 calc GR
H8BB H -0.1167 0.2603 0.1359 0.040 Uiso 1 1 calc GR
H8BC H -0.0408 0.2582 0.0589 0.040 Uiso 1 1 calc GR
C19B C 0.0930(2) 0.38102(9) -0.30103(13) 0.0253(5) Uani 1 1 d .
C18B C -0.0083(2) 0.35362(8) -0.25702(12) 0.0234(5) Uani 1 1 d .
H18B H -0.0954 0.3408 -0.2789 0.028 Uiso 1 1 calc R
C7B C -0.0368(2) 0.18938(9) 0.11816(12) 0.0235(5) Uani 1 1 d .
C20B C 0.2215(2) 0.40003(9) -0.26759(13) 0.0257(5) Uani 1 1 d .
H20B H 0.2900 0.4186 -0.2968 0.031 Uiso 1 1 calc R
C24B C -0.0583(2) 0.25947(9) -0.11244(13) 0.0300(5) Uani 1 1 d .
H24A H -0.0564 0.2362 -0.1566 0.045 Uiso 1 1 calc GR
H24B H -0.1246 0.2426 -0.0780 0.045 Uiso 1 1 calc GR
H24C H 0.0326 0.2660 -0.0885 0.045 Uiso 1 1 calc GR
C3B C 0.0875(2) 0.11068(9) 0.09590(13) 0.0264(5) Uani 1 1 d .
H3B H 0.0150 0.0925 0.1228 0.032 Uiso 1 1 calc R
C33B C 0.2063(2) 0.46622(9) 0.27732(14) 0.0298(6) Uani 1 1 d .
H33B H 0.1499 0.4912 0.2927 0.036 Uiso 1 1 calc R
C35B C 0.3985(2) 0.42045(9) 0.30141(13) 0.0294(5) Uani 1 1 d .
H35B H 0.4720 0.4146 0.3328 0.035 Uiso 1 1 calc R
C45B C 0.5450(2) 0.36953(10) 0.13122(14) 0.0320(6) Uani 1 1 d .
H45A H 0.4726 0.3696 0.0936 0.048 Uiso 1 1 calc GR
H45B H 0.6046 0.3441 0.1158 0.048 Uiso 1 1 calc GR
H45C H 0.5987 0.4049 0.1370 0.048 Uiso 1 1 calc GR
C4B C 0.1890(3) 0.08226(9) 0.06992(13) 0.0297(6) Uani 1 1 d .
C44B C 0.4005(2) 0.29525(9) 0.20141(13) 0.0278(5) Uani 1 1 d .
H44A H 0.3656 0.2853 0.2499 0.042 Uiso 1 1 calc GR
H44B H 0.4630 0.2712 0.1850 0.042 Uiso 1 1 calc GR
H44C H 0.3241 0.2931 0.1657 0.042 Uiso 1 1 calc GR
C34B C 0.3119(3) 0.45666(10) 0.32575(14) 0.0330(6) Uani 1 1 d .
C37B C 0.0649(3) 0.45409(10) 0.15340(14) 0.0330(6) Uani 1 1 d .
C27B C 0.3974(2) 0.41585(10) -0.15716(14) 0.0312(6) Uani 1 1 d .
C26B C 0.0621(3) 0.38871(10) -0.38303(13) 0.0407(7) Uani 1 1 d .
H26A H 0.0242 0.3546 -0.4072 0.061 Uiso 1 1 calc GR
H26B H 0.1466 0.4031 -0.4071 0.061 Uiso 1 1 calc GR
H26C H -0.0042 0.4133 -0.3871 0.061 Uiso 1 1 calc GR
C15B C 0.5110(2) 0.23840(9) 0.01190(14) 0.0294(5) Uani 1 1 d .
H15A H 0.4534 0.2648 0.0265 0.044 Uiso 1 1 calc GR
H15B H 0.5851 0.2547 -0.0186 0.044 Uiso 1 1 calc GR
H15C H 0.5498 0.2249 0.0562 0.044 Uiso 1 1 calc GR
C43B C 0.6008(3) 0.35376(11) 0.26414(15) 0.0401(7) Uani 1 1 d .
H43A H 0.6507 0.3897 0.2709 0.060 Uiso 1 1 calc GR
H43B H 0.6627 0.3302 0.2454 0.060 Uiso 1 1 calc GR
H43C H 0.5651 0.3417 0.3116 0.060 Uiso 1 1 calc GR
C9B C -0.1733(2) 0.16085(10) 0.08004(14) 0.0337(6) Uani 1 1 d .
H9BA H -0.1750 0.1694 0.0278 0.051 Uiso 1 1 calc GR
H9BB H -0.2512 0.1728 0.1046 0.051 Uiso 1 1 calc GR
H9BC H -0.1790 0.1226 0.0840 0.051 Uiso 1 1 calc GR
C13B C 0.5223(2) 0.15283(10) -0.05918(14) 0.0334(6) Uani 1 1 d .
H13A H 0.5617 0.1384 -0.0159 0.050 Uiso 1 1 calc GR
H13B H 0.5957 0.1718 -0.0877 0.050 Uiso 1 1 calc GR
H13C H 0.4716 0.1239 -0.0901 0.050 Uiso 1 1 calc GR
C23B C -0.2375(2) 0.29761(11) -0.18148(15) 0.0383(6) Uani 1 1 d .
H23A H -0.2676 0.3296 -0.1993 0.057 Uiso 1 1 calc GR
H23B H -0.3077 0.2793 -0.1503 0.057 Uiso 1 1 calc GR
H23C H -0.2225 0.2743 -0.2237 0.057 Uiso 1 1 calc GR
C25B C -0.1344(3) 0.34799(10) -0.06644(14) 0.0347(6) Uani 1 1 d .
H25A H -0.0497 0.3627 -0.0394 0.052 Uiso 1 1 calc GR
H25B H -0.1949 0.3262 -0.0337 0.052 Uiso 1 1 calc GR
H25C H -0.1800 0.3769 -0.0835 0.052 Uiso 1 1 calc GR
C40B C -0.0502(3) 0.40511(11) 0.13911(16) 0.0434(7) Uani 1 1 d .
H40A H -0.0091 0.3746 0.1214 0.065 Uiso 1 1 calc GR
H40B H -0.1157 0.4134 0.1018 0.065 Uiso 1 1 calc GR
H40C H -0.0974 0.3968 0.1852 0.065 Uiso 1 1 calc GR
C14B C 0.3623(2) 0.21180(10) -0.10580(13) 0.0331(6) Uani 1 1 d .
H14A H 0.3118 0.1817 -0.1347 0.050 Uiso 1 1 calc GR
H14B H 0.4368 0.2292 -0.1351 0.050 Uiso 1 1 calc GR
H14C H 0.3004 0.2370 -0.0928 0.050 Uiso 1 1 calc GR
C39B C 0.1273(3) 0.47327(11) 0.07866(15) 0.0472(8) Uani 1 1 d .
H39A H 0.1866 0.5073 0.0873 0.071 Uiso 1 1 calc GR
H39B H 0.0535 0.4773 0.0436 0.071 Uiso 1 1 calc GR
H39C H 0.1810 0.4472 0.0583 0.071 Uiso 1 1 calc GR
C41B C 0.3366(3) 0.48532(11) 0.40297(15) 0.0526(8) Uani 1 1 d .
H41A H 0.4249 0.5085 0.4042 0.079 Uiso 1 1 calc GR
H41B H 0.3368 0.4591 0.4409 0.079 Uiso 1 1 calc GR
H41C H 0.2636 0.5064 0.4126 0.079 Uiso 1 1 calc GR
C29B C 0.3846(3) 0.45759(11) -0.09383(16) 0.0461(7) Uani 1 1 d .
H29A H 0.3459 0.4872 -0.1139 0.069 Uiso 1 1 calc GR
H29B H 0.4752 0.4705 -0.0718 0.069 Uiso 1 1 calc GR
H29C H 0.3246 0.4413 -0.0560 0.069 Uiso 1 1 calc GR
C11B C 0.1834(3) 0.02338(10) 0.08551(17) 0.0490(8) Uani 1 1 d .
H11A H 0.1349 0.0157 0.1314 0.074 Uiso 1 1 calc GR
H11B H 0.2765 0.0152 0.0905 0.074 Uiso 1 1 calc GR
H11C H 0.1352 0.0018 0.0445 0.074 Uiso 1 1 calc GR
C38B C -0.0077(3) 0.49958(12) 0.18654(17) 0.0583(9) Uani 1 1 d .
H38A H -0.0532 0.4882 0.2320 0.087 Uiso 1 1 calc GR
H38B H -0.0756 0.5080 0.1507 0.087 Uiso 1 1 calc GR
H38C H 0.0603 0.5310 0.1977 0.087 Uiso 1 1 calc GR
C30B C 0.4700(3) 0.37047(12) -0.12626(19) 0.0594(9) Uani 1 1 d .
H30A H 0.4189 0.3550 -0.0846 0.089 Uiso 1 1 calc GR
H30B H 0.5632 0.3850 -0.1096 0.089 Uiso 1 1 calc GR
H30C H 0.4729 0.3431 -0.1653 0.089 Uiso 1 1 calc GR
C28B C 0.4964(3) 0.44326(14) -0.21513(17) 0.0634(10) Uani 1 1 d .
H28A H 0.5063 0.4180 -0.2559 0.095 Uiso 1 1 calc GR
H28B H 0.5859 0.4556 -0.1915 0.095 Uiso 1 1 calc GR
H28C H 0.4589 0.4734 -0.2343 0.095 Uiso 1 1 calc GR
Y1A Y 0.78984(2) 0.17304(2) 0.48072(2) 0.02605(7) Uani 1 1 d .
O3A O 0.73244(15) 0.12105(6) 0.38996(8) 0.0218(3) Uani 1 1 d .
O1A O 0.77794(15) 0.25349(6) 0.48256(8) 0.0220(3) Uani 1 1 d .
O2A O 0.85450(14) 0.14374(6) 0.57784(8) 0.0219(3) Uani 1 1 d .
C16A C 0.8743(2) 0.13689(8) 0.65287(12) 0.0181(4) Uani 1 1 d .
C31A C 0.7040(2) 0.09299(8) 0.32291(12) 0.0196(5) Uani 1 1 d .
C36A C 0.5919(2) 0.10358(8) 0.27647(12) 0.0209(5) Uani 1 1 d .
C2A C 0.9017(2) 0.32927(8) 0.42160(12) 0.0197(5) Uani 1 1 d .
C1A C 0.7906(2) 0.30597(8) 0.46523(11) 0.0180(4) Uani 1 1 d .
C21A C 0.7628(2) 0.11137(8) 0.69476(12) 0.0201(5) Uani 1 1 d .
C8A C 1.0103(2) 0.24007(9) 0.39820(13) 0.0263(5) Uani 1 1 d .
H8AA H 1.0132 0.2331 0.4510 0.039 Uiso 1 1 calc GR
H8AB H 1.0873 0.2272 0.3740 0.039 Uiso 1 1 calc GR
H8AC H 0.9243 0.2218 0.3758 0.039 Uiso 1 1 calc GR
C6A C 0.6898(2) 0.33735(8) 0.49247(12) 0.0189(4) Uani 1 1 d .
C18A C 1.0244(2) 0.14655(8) 0.76332(12) 0.0217(5) Uani 1 1 d .
H18A H 1.1110 0.1584 0.7865 0.026 Uiso 1 1 calc R
C33A C 0.7611(2) 0.02907(9) 0.22889(13) 0.0276(5) Uani 1 1 d .
H33A H 0.8169 0.0041 0.2127 0.033 Uiso 1 1 calc R
C19A C 0.9184(2) 0.12059(9) 0.80594(12) 0.0250(5) Uani 1 1 d .
C12A C 0.5712(2) 0.31346(9) 0.54314(12) 0.0224(5) Uani 1 1 d .
C7A C 1.0200(2) 0.30128(9) 0.38834(12) 0.0226(5) Uani 1 1 d .
C5A C 0.7028(2) 0.39084(9) 0.47302(12) 0.0243(5) Uani 1 1 d .
H5A H 0.6361 0.4114 0.4894 0.029 Uiso 1 1 calc R
C32A C 0.7881(2) 0.05406(9) 0.30013(13) 0.0236(5) Uani 1 1 d .
C42A C 0.4962(2) 0.14445(9) 0.30155(13) 0.0246(5) Uani 1 1 d .
C37A C 0.9026(2) 0.03868(9) 0.35292(14) 0.0298(6) Uani 1 1 d .
C24A C 1.0856(2) 0.23985(9) 0.61818(13) 0.0278(5) Uani 1 1 d .
H24D H 0.9971 0.2330 0.5917 0.042 Uiso 1 1 calc GR
H24E H 1.1551 0.2570 0.5856 0.042 Uiso 1 1 calc GR
H24F H 1.0790 0.2630 0.6619 0.042 Uiso 1 1 calc GR
C17A C 1.0062(2) 0.15559(8) 0.68718(12) 0.0189(5) Uani 1 1 d .
C44A C 0.5804(2) 0.20157(9) 0.30706(14) 0.0284(5) Uani 1 1 d .
H44D H 0.6586 0.2022 0.3411 0.043 Uiso 1 1 calc GR
H44E H 0.5220 0.2266 0.3254 0.043 Uiso 1 1 calc GR
H44F H 0.6130 0.2115 0.2581 0.043 Uiso 1 1 calc GR
C22A C 1.1264(2) 0.18626(9) 0.64277(12) 0.0211(5) Uani 1 1 d .
C35A C 0.5711(2) 0.07640(9) 0.20616(13) 0.0263(5) Uani 1 1 d .
H35A H 0.4982 0.0832 0.1750 0.032 Uiso 1 1 calc R
C27A C 0.6192(2) 0.08949(10) 0.65864(14) 0.0281(5) Uani 1 1 d .
C15A C 0.4794(2) 0.26522(9) 0.50227(13) 0.0284(5) Uani 1 1 d .
H15D H 0.4478 0.2759 0.4544 0.043 Uiso 1 1 calc GR
H15E H 0.4004 0.2533 0.5324 0.043 Uiso 1 1 calc GR
H15F H 0.5327 0.2363 0.4945 0.043 Uiso 1 1 calc GR
C10A C 1.0250(2) 0.30966(10) 0.30296(12) 0.0291(5) Uani 1 1 d .
H10D H 0.9351 0.2968 0.2802 0.044 Uiso 1 1 calc GR
H10E H 1.0931 0.2901 0.2811 0.044 Uiso 1 1 calc GR
H10F H 1.0500 0.3474 0.2944 0.044 Uiso 1 1 calc GR
C45A C 0.4281(2) 0.12957(10) 0.37705(13) 0.0324(6) Uani 1 1 d .
H45D H 0.3706 0.0950 0.3712 0.049 Uiso 1 1 calc GR
H45E H 0.3718 0.1562 0.3922 0.049 Uiso 1 1 calc GR
H45F H 0.4994 0.1282 0.4148 0.049 Uiso 1 1 calc GR
C3A C 0.9086(2) 0.38386(9) 0.40608(13) 0.0256(5) Uani 1 1 d .
H3A H 0.9826 0.3999 0.3781 0.031 Uiso 1 1 calc R
C20A C 0.7900(2) 0.10408(9) 0.77106(13) 0.0247(5) Uani 1 1 d .
H20A H 0.7179 0.0873 0.7997 0.030 Uiso 1 1 calc R
C25A C 1.1629(2) 0.15116(9) 0.57533(13) 0.0298(6) Uani 1 1 d .
H25D H 1.0808 0.1396 0.5444 0.045 Uiso 1 1 calc GR
H25E H 1.1983 0.1202 0.5933 0.045 Uiso 1 1 calc GR
H25F H 1.2325 0.1717 0.5461 0.045 Uiso 1 1 calc GR
C4A C 0.8111(3) 0.41490(9) 0.43028(13) 0.0303(6) Uani 1 1 d .
C26A C 0.9448(3) 0.11239(10) 0.88839(13) 0.0394(7) Uani 1 1 d .
H26D H 1.0113 0.0880 0.8933 0.059 Uiso 1 1 calc GR
H26E H 0.8591 0.0976 0.9109 0.059 Uiso 1 1 calc GR
H26F H 0.9809 0.1464 0.9134 0.059 Uiso 1 1 calc GR
C14A C 0.6332(2) 0.29695(10) 0.61745(13) 0.0323(6) Uani 1 1 d .
H14D H 0.6980 0.2725 0.6067 0.048 Uiso 1 1 calc GR
H14E H 0.5597 0.2796 0.6475 0.048 Uiso 1 1 calc GR
H14F H 0.6807 0.3284 0.6446 0.048 Uiso 1 1 calc GR
C9A C 1.1602(2) 0.32749(10) 0.42488(14) 0.0323(6) Uani 1 1 d .
H9AA H 1.1738 0.3655 0.4173 0.048 Uiso 1 1 calc GR
H9AB H 1.2345 0.3118 0.4022 0.048 Uiso 1 1 calc GR
H9AC H 1.1597 0.3215 0.4780 0.048 Uiso 1 1 calc GR
C23A C 1.2597(2) 0.20158(11) 0.69183(14) 0.0350(6) Uani 1 1 d .
H23D H 1.3322 0.2200 0.6622 0.053 Uiso 1 1 calc GR
H23E H 1.2886 0.1695 0.7104 0.053 Uiso 1 1 calc GR
H23F H 1.2415 0.2247 0.7336 0.053 Uiso 1 1 calc GR
C39A C 0.8364(3) 0.01690(11) 0.42553(15) 0.0414(7) Uani 1 1 d .
H39D H 0.7930 0.0443 0.4507 0.062 Uiso 1 1 calc GR
H39E H 0.9072 0.0067 0.4581 0.062 Uiso 1 1 calc GR
H39F H 0.7674 -0.0140 0.4132 0.062 Uiso 1 1 calc GR
C43A C 0.3750(2) 0.14561(10) 0.24457(14) 0.0358(6) Uani 1 1 d .
H43D H 0.4117 0.1564 0.1968 0.054 Uiso 1 1 calc GR
H43E H 0.3168 0.1708 0.2627 0.054 Uiso 1 1 calc GR
H43F H 0.3209 0.1103 0.2387 0.054 Uiso 1 1 calc GR
C41A C 0.6300(3) 0.01145(11) 0.10362(15) 0.0462(7) Uani 1 1 d .
H41D H 0.7088 -0.0057 0.0907 0.069 Uiso 1 1 calc GR
H41E H 0.6174 0.0375 0.0669 0.069 Uiso 1 1 calc GR
H41F H 0.5480 -0.0152 0.1042 0.069 Uiso 1 1 calc GR
C40A C 1.0173(2) 0.08699(10) 0.37171(16) 0.0399(7) Uani 1 1 d .
H40D H 1.0605 0.0993 0.3260 0.060 Uiso 1 1 calc GR
H40E H 1.0862 0.0761 0.4049 0.060 Uiso 1 1 calc GR
H40F H 0.9769 0.1156 0.3959 0.060 Uiso 1 1 calc GR
C13A C 0.4737(2) 0.35426(10) 0.56402(14) 0.0348(6) Uani 1 1 d .
H13D H 0.5251 0.3842 0.5927 0.052 Uiso 1 1 calc GR
H13E H 0.3990 0.3372 0.5936 0.052 Uiso 1 1 calc GR
H13F H 0.4359 0.3668 0.5188 0.052 Uiso 1 1 calc GR
C30A C 0.5671(3) 0.12774(13) 0.60184(18) 0.0622(10) Uani 1 1 d .
H30D H 0.6094 0.1642 0.6144 0.093 Uiso 1 1 calc GR
H30E H 0.4676 0.1251 0.6042 0.093 Uiso 1 1 calc GR
H30F H 0.5921 0.1177 0.5518 0.093 Uiso 1 1 calc GR
C38A C 0.9754(3) -0.00590(11) 0.31668(17) 0.0513(8) Uani 1 1 d .
H38D H 0.9074 -0.0370 0.3039 0.077 Uiso 1 1 calc GR
H38E H 1.0432 -0.0154 0.3517 0.077 Uiso 1 1 calc GR
H38F H 1.0209 0.0069 0.2719 0.077 Uiso 1 1 calc GR
C11A C 0.8226(3) 0.47342(10) 0.41043(17) 0.0509(8) Uani 1 1 d .
H11D H 0.7310 0.4823 0.4015 0.076 Uiso 1 1 calc GR
H11E H 0.8763 0.4792 0.3658 0.076 Uiso 1 1 calc GR
H11F H 0.8677 0.4959 0.4514 0.076 Uiso 1 1 calc GR
C28A C 0.5066(3) 0.08046(14) 0.71754(17) 0.0605(9) Uani 1 1 d .
H28D H 0.5262 0.0528 0.7501 0.091 Uiso 1 1 calc GR
H28E H 0.4175 0.0696 0.6928 0.091 Uiso 1 1 calc GR
H28F H 0.5052 0.1133 0.7468 0.091 Uiso 1 1 calc GR
C29A C 0.6270(3) 0.03591(12) 0.6172(2) 0.0640(10) Uani 1 1 d .
H29D H 0.6996 0.0407 0.5810 0.096 Uiso 1 1 calc GR
H29E H 0.5394 0.0231 0.5918 0.096 Uiso 1 1 calc GR
H29F H 0.6469 0.0101 0.6528 0.096 Uiso 1 1 calc GR
C10B C -0.0419(2) 0.17879(9) 0.20335(12) 0.0290(5) Uani 1 1 d .
H10A H -0.0607 0.1407 0.2101 0.044 Uiso 1 1 calc GR
H10B H -0.1143 0.1958 0.2257 0.044 Uiso 1 1 calc GR
H10C H 0.0462 0.1933 0.2271 0.044 Uiso 1 1 calc GR
C34A C 0.6553(3) 0.03951(9) 0.18095(13) 0.0293(5) Uani 1 1 d .
C22B C -0.1002(2) 0.31301(9) -0.13511(12) 0.0245(5) Uani 1 1 d .
C5B C 0.2960(2) 0.10980(9) 0.02958(13) 0.0251(5) Uani 1 1 d .
H5B H 0.3656 0.0912 0.0120 0.030 Uiso 1 1 calc R

loop_
_atom_site_aniso_label
_atom_site_aniso_U_11
_atom_site_aniso_U_22
_atom_site_aniso_U_33
_atom_site_aniso_U_23
_atom_site_aniso_U_13
_atom_site_aniso_U_12
Y1B 0.03522(14) 0.01894(12) 0.01654(12) 0.00345(9) -0.00148(9) 0.00555(9)
O3B 0.0271(8) 0.0234(8) 0.0186(8) 0.0002(7) -0.0025(6) 0.0097(6)
O1B 0.0238(8) 0.0175(8) 0.0225(8) 0.0048(6) 0.0002(6) 0.0020(6)
O2B 0.0264(8) 0.0224(8) 0.0196(8) 0.0065(7) -0.0019(7) -0.0008(6)
C31B 0.0265(12) 0.0164(11) 0.0173(11) 0.0029(9) 0.0019(9) 0.0036(9)
C32B 0.0294(13) 0.0190(12) 0.0227(12) 0.0028(10) 0.0056(10) 0.0038(9)
C36B 0.0278(12) 0.0181(12) 0.0202(12) 0.0035(9) -0.0003(10) 0.0007(9)
C2B 0.0236(12) 0.0200(12) 0.0144(11) -0.0010(9) -0.0027(9) 0.0007(9)
C17B 0.0226(11) 0.0152(11) 0.0178(11) 0.0035(9) 0.0009(9) 0.0046(8)
C16B 0.0266(12) 0.0159(11) 0.0153(11) 0.0028(9) 0.0021(9) 0.0055(9)
C42B 0.0256(12) 0.0267(13) 0.0251(13) 0.0003(10) -0.0062(10) 0.0068(10)
C12B 0.0233(12) 0.0249(12) 0.0209(12) -0.0024(10) 0.0006(9) 0.0006(9)
C6B 0.0202(11) 0.0203(12) 0.0165(11) -0.0027(9) -0.0035(9) 0.0007(9)
C21B 0.0228(12) 0.0164(11) 0.0234(12) 0.0007(9) 0.0045(9) 0.0025(9)
C1B 0.0230(11) 0.0173(11) 0.0136(11) 0.0013(9) -0.0038(9) 0.0001(8)
C8B 0.0287(13) 0.0306(13) 0.0226(12) 0.0032(10) 0.0038(10) 0.0097(10)
C19B 0.0375(14) 0.0186(12) 0.0199(12) 0.0028(10) 0.0023(10) 0.0034(10)
C18B 0.0283(12) 0.0201(12) 0.0218(12) 0.0015(10) -0.0026(10) 0.0037(9)
C7B 0.0239(12) 0.0268(13) 0.0188(12) 0.0017(10) -0.0005(9) 0.0007(9)
C20B 0.0368(14) 0.0190(12) 0.0209(12) 0.0021(10) 0.0105(10) 0.0018(10)
C24B 0.0373(14) 0.0238(13) 0.0253(13) 0.0050(10) -0.0006(11) -0.0074(10)
C3B 0.0319(13) 0.0223(12) 0.0225(12) 0.0024(10) 0.0043(10) -0.0044(10)
C33B 0.0368(14) 0.0199(12) 0.0328(14) -0.0006(11) 0.0140(12) 0.0037(10)
C35B 0.0365(14) 0.0266(13) 0.0224(13) 0.0010(10) -0.0037(11) -0.0031(10)
C45B 0.0267(13) 0.0328(14) 0.0372(15) 0.0002(12) 0.0029(11) 0.0067(10)
C4B 0.0428(15) 0.0185(12) 0.0269(13) 0.0004(10) 0.0029(11) 0.0021(10)
C44B 0.0304(13) 0.0255(13) 0.0290(13) 0.0035(11) -0.0052(10) 0.0092(10)
C34B 0.0478(16) 0.0236(13) 0.0238(13) -0.0041(11) 0.0076(12) -0.0058(11)
C37B 0.0353(14) 0.0317(14) 0.0362(15) 0.0043(12) 0.0063(12) 0.0171(11)
C27B 0.0244(13) 0.0366(15) 0.0309(14) 0.0030(12) 0.0058(11) -0.0017(10)
C26B 0.0680(19) 0.0303(15) 0.0199(13) 0.0084(11) -0.0009(13) -0.0062(13)
C15B 0.0230(12) 0.0302(14) 0.0327(14) -0.0042(11) 0.0012(10) -0.0022(10)
C43B 0.0357(15) 0.0436(17) 0.0412(17) 0.0013(13) -0.0150(12) 0.0092(12)
C9B 0.0260(13) 0.0426(16) 0.0310(14) 0.0011(12) -0.0011(11) 0.0006(11)
C13B 0.0260(13) 0.0394(15) 0.0339(15) -0.0073(12) 0.0039(11) 0.0037(11)
C23B 0.0230(13) 0.0526(18) 0.0369(16) 0.0082(13) 0.0029(11) -0.0040(12)
C25B 0.0319(14) 0.0394(15) 0.0321(15) -0.0004(12) 0.0133(11) 0.0018(11)
C40B 0.0294(15) 0.0537(19) 0.0501(18) 0.0033(15) -0.0031(13) 0.0165(13)
C14B 0.0290(14) 0.0474(17) 0.0210(13) 0.0041(12) 0.0014(10) -0.0009(11)
C39B 0.0551(18) 0.0502(19) 0.0436(17) 0.0227(15) 0.0029(14) 0.0254(15)
C41B 0.083(2) 0.0396(17) 0.0309(16) -0.0101(14) 0.0080(16) -0.0011(16)
C29B 0.0379(16) 0.0464(18) 0.0478(19) -0.0076(15) -0.0014(14) -0.0114(13)
C11B 0.068(2) 0.0205(14) 0.059(2) 0.0049(13) 0.0218(16) 0.0063(13)
C38B 0.066(2) 0.056(2) 0.064(2) 0.0009(17) 0.0048(17) 0.0424(17)
C30B 0.0275(15) 0.058(2) 0.093(3) 0.0076(19) -0.0083(16) 0.0094(14)
C28B 0.0401(18) 0.088(3) 0.050(2) 0.0023(18) 0.0114(15) -0.0299(16)
Y1A 0.04425(15) 0.01616(12) 0.01747(12) 0.00154(9) -0.00751(10) 0.00455(10)
O3A 0.0273(8) 0.0209(8) 0.0179(8) -0.0021(7) -0.0055(6) 0.0072(6)
O1A 0.0257(8) 0.0160(8) 0.0240(9) 0.0055(7) 0.0010(7) 0.0012(6)
O2A 0.0228(8) 0.0255(9) 0.0166(8) 0.0052(7) -0.0029(6) 0.0002(6)
C16A 0.0218(11) 0.0159(11) 0.0173(11) 0.0035(9) 0.0008(9) 0.0043(8)
C31A 0.0242(12) 0.0152(11) 0.0190(11) 0.0020(9) -0.0008(9) 0.0012(8)
C36A 0.0245(12) 0.0169(11) 0.0210(12) 0.0014(9) -0.0024(9) 0.0024(9)
C2A 0.0250(12) 0.0175(11) 0.0158(11) 0.0001(9) -0.0001(9) 0.0006(9)
C1A 0.0228(11) 0.0155(11) 0.0144(11) 0.0006(9) -0.0048(9) -0.0003(8)
C21A 0.0211(11) 0.0175(11) 0.0220(12) 0.0010(9) 0.0037(9) 0.0034(9)
C8A 0.0302(13) 0.0265(13) 0.0237(13) 0.0024(10) 0.0039(10) 0.0086(10)
C6A 0.0210(11) 0.0187(11) 0.0156(11) -0.0020(9) -0.0021(9) -0.0001(8)
C18A 0.0280(12) 0.0174(11) 0.0182(11) 0.0024(9) -0.0054(9) -0.0008(9)
C33A 0.0350(14) 0.0180(12) 0.0297(14) -0.0027(10) 0.0074(11) 0.0041(10)
C19A 0.0373(14) 0.0188(12) 0.0176(12) 0.0009(9) -0.0013(10) 0.0002(10)
C12A 0.0205(12) 0.0238(12) 0.0217(12) -0.0014(10) 0.0020(9) -0.0004(9)
C7A 0.0217(12) 0.0260(12) 0.0203(12) 0.0026(10) 0.0033(9) 0.0036(9)
C5A 0.0295(13) 0.0201(12) 0.0237(12) -0.0023(10) 0.0030(10) 0.0051(9)
C32A 0.0266(12) 0.0160(11) 0.0283(13) 0.0016(10) 0.0029(10) 0.0032(9)
C42A 0.0255(12) 0.0254(13) 0.0240(13) 0.0014(10) -0.0049(10) 0.0075(9)
C37A 0.0293(13) 0.0247(13) 0.0374(15) 0.0013(11) -0.0004(11) 0.0107(10)
C24A 0.0315(13) 0.0253(13) 0.0249(13) 0.0058(10) 0.0011(10) -0.0020(10)
C17A 0.0229(11) 0.0129(11) 0.0211(12) 0.0024(9) 0.0025(9) 0.0026(8)
C44A 0.0318(13) 0.0219(13) 0.0332(14) 0.0008(11) -0.0089(11) 0.0104(10)
C22A 0.0216(11) 0.0217(12) 0.0185(11) 0.0029(9) -0.0004(9) -0.0019(9)
C35A 0.0321(13) 0.0248(13) 0.0203(12) 0.0000(10) -0.0053(10) 0.0003(10)
C27A 0.0179(12) 0.0337(14) 0.0318(14) 0.0074(11) 0.0021(10) -0.0009(10)
C15A 0.0223(12) 0.0289(13) 0.0321(14) 0.0000(11) 0.0014(10) -0.0022(10)
C10A 0.0356(14) 0.0343(14) 0.0190(12) 0.0008(11) 0.0039(10) 0.0100(11)
C45A 0.0291(13) 0.0345(14) 0.0350(15) -0.0002(12) 0.0017(11) 0.0097(11)
C3A 0.0326(13) 0.0188(12) 0.0236(12) 0.0017(10) 0.0084(10) -0.0028(9)
C20A 0.0299(13) 0.0214(12) 0.0220(12) 0.0045(10) 0.0076(10) -0.0001(9)
C25A 0.0257(13) 0.0325(14) 0.0312(14) 0.0010(11) 0.0091(11) 0.0041(10)
C4A 0.0461(15) 0.0175(12) 0.0271(13) -0.0001(10) 0.0080(12) 0.0035(10)
C26A 0.0593(18) 0.0333(15) 0.0211(13) 0.0081(11) -0.0027(12) -0.0093(12)
C14A 0.0303(14) 0.0428(16) 0.0213(13) 0.0052(11) 0.0024(11) -0.0038(11)
C9A 0.0243(13) 0.0373(15) 0.0335(15) 0.0019(12) -0.0018(11) -0.0004(10)
C23A 0.0224(13) 0.0453(16) 0.0345(15) 0.0077(12) -0.0031(11) -0.0053(11)
C39A 0.0441(16) 0.0376(16) 0.0461(17) 0.0133(13) -0.0092(13) 0.0166(12)
C43A 0.0331(14) 0.0372(15) 0.0380(16) -0.0050(12) -0.0135(12) 0.0116(11)
C41A 0.067(2) 0.0390(17) 0.0311(16) -0.0107(13) 0.0012(14) 0.0053(14)
C40A 0.0260(14) 0.0395(16) 0.0551(19) 0.0018(14) -0.0077(12) 0.0085(11)
C13A 0.0295(14) 0.0377(15) 0.0352(15) -0.0069(12) 0.0081(11) 0.0003(11)
C30A 0.0277(16) 0.081(2) 0.077(2) 0.040(2) -0.0142(15) -0.0018(15)
C38A 0.0523(18) 0.0457(18) 0.062(2) -0.0036(16) -0.0058(15) 0.0298(15)
C11A 0.076(2) 0.0239(15) 0.055(2) 0.0092(14) 0.0302(17) 0.0110(14)
C28A 0.0262(15) 0.104(3) 0.0472(19) 0.0165(19) 0.0062(14) -0.0082(16)
C29A 0.0402(18) 0.052(2) 0.093(3) -0.0293(19) -0.0189(17) -0.0039(14)
C10B 0.0372(14) 0.0304(14) 0.0206(12) 0.0053(10) 0.0036(10) 0.0074(11)
C34A 0.0405(15) 0.0232(13) 0.0211(13) -0.0054(10) 0.0011(11) -0.0031(10)
C22B 0.0251(12) 0.0267(13) 0.0204(12) 0.0038(10) 0.0034(10) -0.0018(9)
C5B 0.0298(13) 0.0215(12) 0.0240(13) -0.0046(10) -0.0016(10) 0.0057(10)

loop_
_atom_type_symbol
_atom_type_description
_atom_type_scat_dispersion_real
_atom_type_scat_dispersion_imag
_atom_type_scat_source
C C 0.0033 0.0016 'International Tables Vol C Tables 4.2.6.8 and 6.1.1.4'
H H 0.0000 0.0000 'International Tables Vol C Tables 4.2.6.8 and 6.1.1.4'
O O 0.0106 0.0060 'International Tables Vol C Tables 4.2.6.8 and 6.1.1.4'
Y Y -2.7962 3.5667 'International Tables Vol C Tables 4.2.6.8 and 6.1.1.4'

loop_
_geom_angle_atom_site_label_1
_geom_angle_atom_site_label_2
_geom_angle_atom_site_label_3
_geom_angle
O1B Y1B O3B 116.11(6)
O2B Y1B O3B 117.41(6)
O2B Y1B O1B 114.72(6)
C31B O3B Y1B 170.43(14)
C1B O1B Y1B 163.47(13)
C16B O2B Y1B 161.99(14)
O3B C31B C32B 118.85(19)
O3B C31B C36B 120.28(18)
C36B C31B C32B 120.9(2)
C31B C32B C37B 121.7(2)
C33B C32B C31B 117.1(2)
C33B C32B C37B 121.13(19)
C31B C36B C42B 121.51(19)
C35B C36B C31B 118.18(19)
C35B C36B C42B 120.3(2)
C1B C2B C7B 127.71(19)
C3B C2B C1B 117.30(19)
C3B C2B C7B 114.99(19)
C16B C17B C22B 121.21(19)
C18B C17B C16B 118.22(19)
C18B C17B C22B 120.6(2)
O2B C16B C17B 119.35(18)
O2B C16B C21B 119.86(19)
C21B C16B C17B 120.80(19)
C36B C42B C45B 110.32(18)
C36B C42B C43B 112.31(19)
C44B C42B C36B 110.11(18)
C44B C42B C45B 110.87(19)
C44B C42B C43B 106.71(18)
C43B C42B C45B 106.42(19)
C6B C12B C13B 112.21(18)
C6B C12B C14B 109.76(18)
C15B C12B C6B 110.99(18)
C15B C12B C13B 107.00(18)
C15B C12B C14B 110.79(19)
C13B C12B C14B 105.96(19)
C1B C6B C12B 122.00(19)
C5B C6B C12B 120.41(18)
C5B C6B C1B 117.58(19)
C16B C21B C27B 121.9(2)
C20B C21B C16B 117.4(2)
C20B C21B C27B 120.7(2)
O1B C1B C2B 120.13(18)
O1B C1B C6B 118.96(18)
C2B C1B C6B 120.90(19)
C18B C19B C26B 120.1(2)
C20B C19B C18B 117.9(2)
C20B C19B C26B 122.0(2)
C19B C18B C17B 122.5(2)
C8B C7B C2B 117.14(18)
C8B C7B C9B 106.40(18)
C8B C7B C10B 106.47(18)
C9B C7B C2B 109.12(18)
C9B C7B C10B 108.45(19)
C10B C7B C2B 108.97(17)
C19B C20B C21B 123.1(2)
C4B C3B C2B 123.6(2)
C34B C33B C32B 123.3(2)
C36B C35B C34B 122.4(2)
C3B C4B C11B 120.8(2)
C3B C4B C5B 117.6(2)
C5B C4B C11B 121.6(2)
C33B C34B C35B 118.0(2)
C33B C34B C41B 121.8(2)
C35B C34B C41B 120.1(2)
C32B C37B C40B 110.8(2)
C39B C37B C32B 110.1(2)
C39B C37B C40B 110.4(2)
C39B C37B C38B 106.9(2)
C38B C37B C32B 112.3(2)
C38B C37B C40B 106.1(2)
C21B C27B C30B 110.5(2)
C29B C27B C21B 110.89(19)
C29B C27B C30B 109.5(2)
C29B C27B C28B 107.5(2)
C28B C27B C21B 112.6(2)
C28B C27B C30B 105.7(2)
O1A Y1A O3A 124.26(6)
O2A Y1A O3A 119.22(6)
O2A Y1A O1A 116.45(6)
C31A O3A Y1A 170.86(14)
C1A O1A Y1A 163.45(13)
C16A O2A Y1A 160.83(13)
O2A C16A C21A 119.42(19)
O2A C16A C17A 119.27(18)
C21A C16A C17A 121.30(19)
O3A C31A C36A 119.55(18)
O3A C31A C32A 119.50(18)
C36A C31A C32A 120.9(2)
C31A C36A C42A 121.63(19)
C35A C36A C31A 117.93(19)
C35A C36A C42A 120.43(19)
C1A C2A C7A 127.19(18)
C3A C2A C1A 117.63(19)
C3A C2A C7A 115.18(19)
O1A C1A C2A 120.68(18)
O1A C1A C6A 118.75(18)
C2A C1A C6A 120.57(18)
C16A C21A C27A 122.48(19)
C20A C21A C16A 117.0(2)
C20A C21A C27A 120.4(2)
C1A C6A C12A 121.53(18)
C5A C6A C1A 118.02(19)
C5A C6A C12A 120.44(18)
C19A C18A C17A 122.5(2)
C34A C33A C32A 123.3(2)
C18A C19A C26A 119.8(2)
C20A C19A C18A 118.1(2)
C20A C19A C26A 122.1(2)
C6A C12A C15A 110.61(18)
C14A C12A C6A 109.48(18)
C14A C12A C15A 111.19(19)
C13A C12A C6A 112.30(18)
C13A C12A C15A 106.26(18)
C13A C12A C14A 106.92(19)
C8A C7A C2A 117.14(18)
C10A C7A C2A 108.77(17)
C10A C7A C8A 106.53(18)
C9A C7A C2A 109.16(18)
C9A C7A C8A 106.37(18)
C9A C7A C10A 108.59(19)
C4A C5A C6A 122.7(2)
C31A C32A C37A 121.5(2)
C33A C32A C31A 117.4(2)
C33A C32A C37A 121.12(19)
C44A C42A C36A 109.62(18)
C44A C42A C45A 111.01(19)
C44A C42A C43A 106.97(18)
C45A C42A C36A 111.15(18)
C45A C42A C43A 105.95(19)
C43A C42A C36A 112.02(19)
C39A C37A C32A 109.34(19)
C39A C37A C40A 110.2(2)
C39A C37A C38A 107.3(2)
C40A C37A C32A 111.64(19)
C38A C37A C32A 111.7(2)
C38A C37A C40A 106.5(2)
C16A C17A C22A 121.64(19)
C18A C17A C16A 117.92(19)
C18A C17A C22A 120.43(19)
C24A C22A C17A 109.33(17)
C24A C22A C25A 112.06(18)
C25A C22A C17A 110.51(18)
C23A C22A C24A 105.69(19)
C23A C22A C17A 111.92(18)
C23A C22A C25A 107.24(18)
C34A C35A C36A 122.4(2)
C21A C27A C30A 113.6(2)
C28A C27A C21A 111.8(2)
C28A C27A C30A 105.7(2)
C29A C27A C21A 108.96(19)
C29A C27A C30A 108.2(2)
C29A C27A C28A 108.4(2)
C4A C3A C2A 123.1(2)
C19A C20A C21A 123.2(2)
C5A C4A C11A 121.3(2)
C3A C4A C5A 118.0(2)
C3A C4A C11A 120.7(2)
C33A C34A C35A 117.9(2)
C33A C34A C41A 121.5(2)
C35A C34A C41A 120.6(2)
C17B C22B C23B 111.93(18)
C17B C22B C25B 110.33(19)
C24B C22B C17B 110.32(17)
C24B C22B C23B 105.29(19)
C24B C22B C25B 112.48(19)
C23B C22B C25B 106.34(19)
C4B C5B C6B 123.0(2)

loop_
_geom_bond_atom_site_label_1
_geom_bond_atom_site_label_2
_geom_bond_distance
Y1B O3B 2.0465(15)
Y1B O1B 2.0392(14)
Y1B O2B 2.0346(14)
O3B C31B 1.362(2)
O1B C1B 1.357(2)
O2B C16B 1.360(2)
C31B C32B 1.423(3)
C31B C36B 1.412(3)
C32B C33B 1.395(3)
C32B C37B 1.537(3)
C36B C42B 1.540(3)
C36B C35B 1.391(3)
C2B C1B 1.408(3)
C2B C7B 1.549(3)
C2B C3B 1.401(3)
C17B C16B 1.415(3)
C17B C18B 1.391(3)
C17B C22B 1.541(3)
C16B C21B 1.409(3)
C42B C45B 1.546(3)
C42B C44B 1.539(3)
C42B C43B 1.540(3)
C12B C6B 1.536(3)
C12B C15B 1.530(3)
C12B C13B 1.538(3)
C12B C14B 1.539(3)
C6B C1B 1.425(3)
C6B C5B 1.394(3)
C21B C20B 1.402(3)
C21B C27B 1.536(3)
C8B C7B 1.535(3)
C19B C18B 1.384(3)
C19B C20B 1.380(3)
C19B C26B 1.506(3)
C7B C9B 1.539(3)
C7B C10B 1.546(3)
C24B C22B 1.529(3)
C3B C4B 1.377(3)
C33B C34B 1.380(3)
C35B C34B 1.391(3)
C4B C11B 1.508(3)
C4B C5B 1.385(3)
C34B C41B 1.520(3)
C37B C40B 1.541(4)
C37B C39B 1.533(3)
C37B C38B 1.534(3)
C27B C29B 1.526(3)
C27B C30B 1.541(3)
C27B C28B 1.532(3)
C23B C22B 1.543(3)
C25B C22B 1.545(3)
Y1A O3A 2.0471(15)
Y1A O1A 2.0402(14)
Y1A O2A 2.0266(14)
O3A C31A 1.361(2)
O1A C1A 1.353(2)
O2A C16A 1.363(2)
C16A C21A 1.411(3)
C16A C17A 1.413(3)
C31A C36A 1.417(3)
C31A C32A 1.417(3)
C36A C42A 1.543(3)
C36A C35A 1.395(3)
C2A C1A 1.407(3)
C2A C7A 1.549(3)
C2A C3A 1.401(3)
C1A C6A 1.425(3)
C21A C27A 1.537(3)
C21A C20A 1.399(3)
C8A C7A 1.543(3)
C6A C12A 1.538(3)
C6A C5A 1.388(3)
C18A C19A 1.386(3)
C18A C17A 1.392(3)
C33A C32A 1.392(3)
C33A C34A 1.383(3)
C19A C20A 1.380(3)
C19A C26A 1.509(3)
C12A C15A 1.539(3)
C12A C14A 1.537(3)
C12A C13A 1.536(3)
C7A C10A 1.539(3)
C7A C9A 1.539(3)
C5A C4A 1.385(3)
C32A C37A 1.543(3)
C42A C44A 1.538(3)
C42A C45A 1.539(3)
C42A C43A 1.542(3)
C37A C39A 1.534(3)
C37A C40A 1.539(3)
C37A C38A 1.538(3)
C24A C22A 1.536(3)
C17A C22A 1.545(3)
C22A C25A 1.537(3)
C22A C23A 1.536(3)
C35A C34A 1.391(3)
C27A C30A 1.549(3)
C27A C28A 1.525(3)
C27A C29A 1.520(4)
C3A C4A 1.379(3)
C4A C11A 1.513(3)
C41A C34A 1.516(3)
